data_2217282
loop_
_publ_author_name
'Siero\'n, Les\/law'
'Kudaj, Adam'
'Olma, Aleksandra'
'Karolak-Wojciechowska, Janina'

_publ_section_title
;
 <i>tert</i>-Butyl
 <i>N</i>-[(<i>S</i>)-3-isobutyl-2-oxooxetan-3-yl]carbamate
;
_journal_coeditor_code SG2209
_journal_issue 1
_journal_name_full 'Acta Crystallographica Section E'
_journal_page_first o207
_journal_page_last o207
_journal_paper_doi 10.1107/S1600536807063866
_journal_volume 64
_journal_year 2008
_chemical_formula_iupac 'C12 H21 N O4'
_chemical_formula_moiety 'C12 H21 N O4'
_chemical_formula_sum 'C12 H21 N O4'
_chemical_formula_weight 243.30
_chemical_melting_point 382.5(5)
_chemical_name_common N-Boc-\a-isobutyl-D-serine-\b-lactone
_chemical_name_systematic
;
tert-Butyl <i>N</i>-[(<i>S</i>)-3-isobutyl-2-oxooxetan-3-yl]carbamate
;
_space_group_IT_number 1
_symmetry_cell_setting triclinic
_symmetry_space_group_name_Hall 'P 1'
_symmetry_space_group_name_H-M 'P 1'
_atom_sites_solution_hydrogens difmap
_atom_sites_solution_primary direct
_atom_sites_solution_secondary direct
_cell_angle_alpha 115.936(14)
_cell_angle_beta 100.621(10)
_cell_angle_gamma 95.362(11)
_cell_formula_units_Z 2
_cell_length_a 6.1642(7)
_cell_length_b 11.2018(16)
_cell_length_c 11.6915(14)
_cell_measurement_reflns_used 4065
_cell_measurement_temperature 293
_cell_measurement_theta_max 26.0
_cell_measurement_theta_min 3.4
_cell_volume 699.58(19)
_computing_cell_refinement 'CrysAlis RED (Oxford Diffraction, 2007)'
_computing_data_collection 'CrysAlis CCD (Oxford Diffraction, 2007)'
_computing_data_reduction 'CrysAlis RED (Oxford Diffraction, 2007)'
_computing_molecular_graphics 'SHELXTL (Bruker, 2000) and POV-RAY (Persistence of Vision, 2004)'
_computing_publication_material 'PLATON (Spek, 2003)'
_computing_structure_refinement 'SHELXTL (Bruker, 2000)'
_computing_structure_solution 'SHELXTL (Bruker, 2000)'
_diffrn_ambient_temperature 293
_diffrn_detector_area_resol_mean 8.2356
_diffrn_measured_fraction_theta_full 0.992
_diffrn_measured_fraction_theta_max 0.992
_diffrn_measurement_device_type 'KUMA KM4CCD diffractometer'
_diffrn_measurement_method '\w scans'
_diffrn_radiation_monochromator graphite
_diffrn_radiation_type MoK\a
_diffrn_radiation_wavelength 0.71073
_diffrn_reflns_av_R_equivalents 0.0317
_diffrn_reflns_av_sigmaI/netI 0.0583
_diffrn_reflns_limit_h_max 7
_diffrn_reflns_limit_h_min -7
_diffrn_reflns_limit_k_max 12
_diffrn_reflns_limit_k_min -13
_diffrn_reflns_limit_l_max 13
_diffrn_reflns_limit_l_min -13
_diffrn_reflns_number 7367
_diffrn_reflns_reduction_process
;
;
_diffrn_reflns_theta_full 25.00
_diffrn_reflns_theta_max 25.00
_diffrn_reflns_theta_min 3.43
_diffrn_standards_decay_% 0
_diffrn_standards_interval_count 0
_diffrn_standards_number 0
_exptl_absorpt_coefficient_mu 0.086
_exptl_absorpt_correction_type none
_exptl_crystal_colour colourless
_exptl_crystal_density_diffrn 1.155
_exptl_crystal_density_method 'Not measured'
_exptl_crystal_description 'Rectangular plate'
_exptl_crystal_F_000 264
_exptl_crystal_size_max 0.25
_exptl_crystal_size_mid 0.20
_exptl_crystal_size_min 0.10
_refine_diff_density_max 0.119
_refine_diff_density_min -0.122
_refine_ls_extinction_method none
_refine_ls_goodness_of_fit_ref 0.958
_refine_ls_hydrogen_treatment constr
_refine_ls_matrix_type full
_refine_ls_number_parameters 317
_refine_ls_number_reflns 2451
_refine_ls_number_restraints 3
_refine_ls_restrained_S_all 0.957
_refine_ls_R_factor_all 0.1078
_refine_ls_R_factor_gt 0.0460
_refine_ls_shift/su_max 0.000
_refine_ls_shift/su_mean 0.000
_refine_ls_structure_factor_coef Fsqd
_refine_ls_weighting_details 'calc w=1/[\s^2^(Fo^2^)+(0.0620P)^2^] where P=(Fo^2^+2Fc^2^)/3'
_refine_ls_weighting_scheme calc
_refine_ls_wR_factor_gt 0.0961
_refine_ls_wR_factor_ref 0.1180
_reflns_number_gt 1367
_reflns_number_total 2451
_reflns_threshold_expression I>2\s(I)
_cod_data_source_file sg2209.cif
_cod_data_source_block I
_cod_depositor_comments
;
The following automatic conversions were performed:

'_chemical_melting_point' value '382-383' was changed to '382.5(5)' -
the average value was taken and precision was estimated.

Automatic conversion script
Id: cif_fix_values 1646 2011-03-28 12:23:43Z adriana 

The following automatic conversions were performed:

'_chemical_melting_point' value '382-383' was changed to '382.5(5)' -
the average value was taken and precision was estimated.

Automatic conversion script
Id: cif_fix_values 1715 2011-07-08 13:25:40Z adriana 
;
_cod_database_code 2217282
_cod_database_fobs_code 2217282

loop_
_symmetry_equiv_pos_site_id
_symmetry_equiv_pos_as_xyz
1 x,y,z

loop_
_atom_site_aniso_label
_atom_site_aniso_U_11
_atom_site_aniso_U_22
_atom_site_aniso_U_33
_atom_site_aniso_U_12
_atom_site_aniso_U_13
_atom_site_aniso_U_23
O1 0.150(5) 0.095(4) 0.059(3) -0.023(3) -0.016(3) 0.040(3)
O2 0.215(6) 0.089(3) 0.128(4) 0.045(4) 0.085(4) 0.038(3)
O9 0.078(2) 0.077(3) 0.055(3) -0.016(2) -0.014(2) 0.040(2)
O10 0.064(2) 0.063(2) 0.052(2) -0.014(2) -0.005(2) 0.030(2)
N8 0.066(3) 0.060(3) 0.055(3) -0.011(2) -0.008(2) 0.039(3)
C2 0.149(8) 0.068(5) 0.081(6) 0.021(5) 0.033(5) 0.048(4)
C3 0.070(4) 0.058(4) 0.037(3) 0.007(3) 0.006(3) 0.024(3)
C4 0.091(5) 0.077(4) 0.071(4) 0.000(4) -0.007(3) 0.048(4)
C5 0.077(4) 0.070(4) 0.066(4) 0.014(3) 0.023(3) 0.046(4)
C6 0.080(4) 0.064(4) 0.071(4) 0.006(3) 0.005(3) 0.040(4)
C7 0.112(5) 0.079(4) 0.073(4) 0.032(4) 0.028(4) 0.042(4)
C8 0.125(6) 0.072(4) 0.158(8) -0.008(4) 0.036(5) 0.064(5)
C9 0.050(3) 0.068(4) 0.048(4) 0.001(3) -0.006(3) 0.033(4)
C11 0.062(3) 0.049(3) 0.071(4) -0.006(3) 0.004(3) 0.030(3)
C12 0.097(5) 0.123(6) 0.097(6) -0.009(5) 0.037(4) 0.046(5)
C13 0.108(6) 0.082(5) 0.203(10) 0.003(5) -0.002(6) 0.091(6)
C14 0.095(5) 0.075(4) 0.080(5) -0.023(4) 0.001(4) 0.027(4)
O21 0.087(3) 0.089(3) 0.041(2) 0.005(2) 0.007(2) 0.016(2)
O22 0.063(2) 0.100(3) 0.093(3) 0.014(2) 0.004(2) 0.048(2)
O29 0.086(3) 0.082(3) 0.061(3) -0.016(2) -0.014(2) 0.050(3)
O30 0.063(2) 0.063(3) 0.053(3) -0.010(2) -0.002(2) 0.031(2)
N28 0.060(3) 0.053(3) 0.050(3) -0.008(2) -0.006(2) 0.029(2)
C22 0.056(4) 0.089(5) 0.065(4) 0.012(3) 0.008(3) 0.050(4)
C23 0.042(3) 0.061(4) 0.058(4) 0.002(3) 0.006(3) 0.035(3)
C24 0.060(3) 0.082(4) 0.054(4) 0.007(3) 0.011(3) 0.019(3)
C25 0.059(3) 0.064(4) 0.055(4) 0.008(3) 0.013(3) 0.032(3)
C26 0.077(4) 0.064(4) 0.070(4) 0.011(3) 0.014(3) 0.043(3)
C27 0.094(5) 0.094(5) 0.077(5) 0.032(4) 0.018(3) 0.031(4)
C28 0.123(6) 0.074(5) 0.112(6) -0.001(4) 0.029(4) 0.044(4)
C29 0.056(4) 0.047(4) 0.055(4) -0.001(3) -0.002(3) 0.027(4)
C31 0.047(3) 0.072(4) 0.067(4) -0.003(3) 0.008(3) 0.035(4)
C32 0.078(5) 0.151(7) 0.086(5) 0.010(5) 0.029(4) 0.050(5)
C33 0.084(4) 0.090(5) 0.157(7) 0.000(4) -0.012(5) 0.082(5)
C34 0.066(4) 0.085(5) 0.083(5) -0.013(4) -0.002(4) 0.017(4)

loop_
_atom_site_type_symbol
_atom_site_label
_atom_site_fract_x
_atom_site_fract_y
_atom_site_fract_z
_atom_site_U_iso_or_equiv
_atom_site_thermal_displace_type
_atom_site_calc_flag
_atom_site_refinement_flags
_atom_site_occupancy
O O1 1.4399(10) 0.1757(5) 0.4830(5) 0.109(2) Uani . . 1.000
O O2 1.1035(11) 0.2386(5) 0.4645(6) 0.142(3) Uani . . 1.000
O O9 1.1871(6) 0.1402(4) 0.0465(4) 0.0732(16) Uani . . 1.000
O O10 1.4040(5) 0.2338(4) 0.2538(3) 0.0632(12) Uani . . 1.000
N N8 1.1595(7) 0.0423(5) 0.1767(4) 0.0608(17) Uani . . 1.000
C C2 1.2281(16) 0.1651(7) 0.4225(7) 0.094(4) Uani . . 1.000
C C3 1.2177(8) 0.0381(6) 0.3000(5) 0.056(2) Uani . . 1.000
C C4 1.4709(10) 0.0600(7) 0.3684(7) 0.080(3) Uani . . 1.000
C C5 1.0644(10) -0.0818(6) 0.2932(6) 0.065(2) Uani . . 1.000
C C6 1.0612(10) -0.2220(6) 0.1830(6) 0.071(2) Uani . . 1.000
C C7 1.2908(11) -0.2562(7) 0.1790(6) 0.084(3) Uani . . 1.000
C C8 0.9089(13) -0.3259(7) 0.1990(9) 0.116(4) Uani . . 1.000
C C9 1.2485(9) 0.1394(6) 0.1522(6) 0.057(2) Uani . . 1.000
C C11 1.5447(9) 0.3418(6) 0.2464(6) 0.0630(19) Uani . . 1.000
C C12 1.6836(12) 0.2758(8) 0.1487(7) 0.108(3) Uani . . 1.000
C C13 1.4015(13) 0.4276(8) 0.2093(10) 0.129(4) Uani . . 1.000
C C14 1.6964(11) 0.4200(7) 0.3820(7) 0.093(3) Uani . . 1.000
O O21 0.5614(6) -0.1756(4) -0.4839(4) 0.0800(16) Uani . . 1.000
O O22 0.3389(6) -0.0513(4) -0.3675(4) 0.0866(16) Uani . . 1.000
O O29 0.7503(6) -0.1196(4) -0.0326(4) 0.0771(17) Uani . . 1.000
O O30 0.5507(5) -0.2205(4) -0.2453(3) 0.0622(16) Uani . . 1.000
N N28 0.8048(6) -0.0325(4) -0.1694(4) 0.0567(17) Uani . . 1.000
C C22 0.5175(10) -0.0792(7) -0.3759(6) 0.066(3) Uani . . 1.000
C C23 0.7590(8) -0.0328(6) -0.2933(6) 0.052(2) Uani . . 1.000
C C24 0.7917(9) -0.1606(6) -0.4128(6) 0.071(2) Uani . . 1.000
C C25 0.8812(9) 0.0973(5) -0.2828(6) 0.058(2) Uani . . 1.000
C C26 0.8569(10) 0.2326(6) -0.1764(6) 0.067(2) Uani . . 1.000
C C27 0.6166(11) 0.2527(7) -0.1836(7) 0.091(3) Uani . . 1.000
C C28 1.0010(13) 0.3476(7) -0.1818(8) 0.104(3) Uani . . 1.000
C C29 0.7063(9) -0.1247(6) -0.1397(6) 0.055(2) Uani . . 1.000
C C31 0.3953(9) -0.3211(6) -0.2350(6) 0.063(2) Uani . . 1.000
C C32 0.2568(11) -0.2483(9) -0.1438(8) 0.107(3) Uani . . 1.000
C C33 0.5216(11) -0.4104(8) -0.1981(9) 0.108(3) Uani . . 1.000
C C34 0.2499(10) -0.3999(7) -0.3762(6) 0.091(3) Uani . . 1.000
H H4A 1.50880 -0.01380 0.38540 0.0960 Uiso calc R 1.000
H H4B 1.57410 0.08380 0.32490 0.0960 Uiso calc R 1.000
H H5A 1.10960 -0.08350 0.37640 0.0780 Uiso calc R 1.000
H H5B 0.91190 -0.06560 0.28400 0.0780 Uiso calc R 1.000
H H6 0.99370 -0.22450 0.09910 0.0850 Uiso calc R 1.000
H H7A 1.36120 -0.25310 0.26080 0.1260 Uiso calc R 1.000
H H7B 1.38140 -0.19170 0.16490 0.1260 Uiso calc R 1.000
H H7C 1.27650 -0.34540 0.10860 0.1260 Uiso calc R 1.000
H H8 1.05900 -0.02320 0.11360 0.0730 Uiso calc R 1.000
H H8A 0.90490 -0.41500 0.13110 0.1740 Uiso calc R 1.000
H H8B 0.75960 -0.30710 0.19250 0.1740 Uiso calc R 1.000
H H8C 0.96630 -0.32100 0.28330 0.1740 Uiso calc R 1.000
H H12A 1.74390 0.20690 0.16460 0.1610 Uiso calc R 1.000
H H12B 1.80490 0.34300 0.15920 0.1610 Uiso calc R 1.000
H H12C 1.58960 0.23580 0.06080 0.1610 Uiso calc R 1.000
H H13A 1.30920 0.37430 0.12130 0.1930 Uiso calc R 1.000
H H13B 1.49690 0.50330 0.21410 0.1930 Uiso calc R 1.000
H H13C 1.30720 0.45980 0.26880 0.1930 Uiso calc R 1.000
H H14A 1.60960 0.43350 0.44550 0.1400 Uiso calc R 1.000
H H14B 1.76670 0.50620 0.39410 0.1400 Uiso calc R 1.000
H H14C 1.80990 0.37030 0.39360 0.1400 Uiso calc R 1.000
H H24A 0.90530 -0.14110 -0.45310 0.0860 Uiso calc R 1.000
H H24B 0.81610 -0.23510 -0.39400 0.0860 Uiso calc R 1.000
H H25A 0.83120 0.09650 -0.36690 0.0700 Uiso calc R 1.000
H H25B 1.04040 0.09470 -0.27000 0.0700 Uiso calc R 1.000
H H26 0.91720 0.23590 -0.09120 0.0800 Uiso calc R 1.000
H H27A 0.55490 0.25370 -0.26470 0.1370 Uiso calc R 1.000
H H27B 0.61350 0.33720 -0.11110 0.1370 Uiso calc R 1.000
H H27C 0.52870 0.17990 -0.17940 0.1370 Uiso calc R 1.000
H H28 0.90560 0.03320 -0.10670 0.0680 Uiso calc R 1.000
H H28A 0.94980 0.34450 -0.26590 0.1560 Uiso calc R 1.000
H H28B 1.15540 0.33770 -0.16910 0.1560 Uiso calc R 1.000
H H28C 0.98850 0.43280 -0.11380 0.1560 Uiso calc R 1.000
H H32A 0.14490 -0.31310 -0.14260 0.1600 Uiso calc R 1.000
H H32B 0.18430 -0.19110 -0.17350 0.1600 Uiso calc R 1.000
H H32C 0.35230 -0.19400 -0.05690 0.1600 Uiso calc R 1.000
H H33A 0.63820 -0.43120 -0.24390 0.1630 Uiso calc R 1.000
H H33B 0.42080 -0.49270 -0.22130 0.1630 Uiso calc R 1.000
H H33C 0.58780 -0.36520 -0.10510 0.1630 Uiso calc R 1.000
H H34A 0.34100 -0.44600 -0.43350 0.1370 Uiso calc R 1.000
H H34B 0.18640 -0.33820 -0.40280 0.1370 Uiso calc R 1.000
H H34C 0.13090 -0.46490 -0.38080 0.1370 Uiso calc R 1.000

loop_
_atom_type_symbol
_atom_type_description
_atom_type_scat_dispersion_real
_atom_type_scat_dispersion_imag
_atom_type_scat_source
O O 0.0106 0.0060 'International Tables Vol C Tables 4.2.6.8 and 6.1.1.4'
N N 0.0061 0.0033 'International Tables Vol C Tables 4.2.6.8 and 6.1.1.4'
H H 0.0000 0.0000 'International Tables Vol C Tables 4.2.6.8 and 6.1.1.4'
C C 0.0033 0.0016 'International Tables Vol C Tables 4.2.6.8 and 6.1.1.4'

loop_
_geom_angle_atom_site_label_1
_geom_angle_atom_site_label_2
_geom_angle_atom_site_label_3
_geom_angle
_geom_angle_publ_flag
C2 O1 C4 92.1(5) no
C9 O10 C11 122.9(5) no
C22 O21 C24 91.9(4) no
C29 O30 C31 121.5(4) no
C3 N8 C9 125.5(5) no
C3 N8 H8 117 no
C9 N8 H8 117 no
C23 N28 C29 126.8(5) no
C23 N28 H28 117 no
C29 N28 H28 117 no
O1 C2 C3 96.4(7) no
O1 C2 O2 126.8(7) no
O2 C2 C3 136.8(8) no
N8 C3 C4 119.1(5) no
C2 C3 C5 110.7(5) no
N8 C3 C5 109.9(5) no
N8 C3 C2 117.4(6) no
C4 C3 C5 115.0(6) no
C2 C3 C4 82.3(5) no
O1 C4 C3 88.8(5) no
C3 C5 C6 116.7(5) no
C5 C6 C8 107.9(6) no
C7 C6 C8 111.0(6) no
C5 C6 C7 113.8(5) no
O9 C9 O10 124.5(6) no
O9 C9 N8 122.8(6) no
O10 C9 N8 112.8(5) no
C12 C11 C14 109.6(5) no
O10 C11 C14 103.5(5) no
C12 C11 C13 112.7(6) no
C13 C11 C14 112.1(7) no
O10 C11 C13 110.6(5) no
O10 C11 C12 107.8(6) no
C3 C4 H4A 114 no
C3 C4 H4B 114 no
O1 C4 H4B 114 no
O1 C4 H4A 114 no
H4A C4 H4B 111 no
H5A C5 H5B 107 no
C6 C5 H5B 108 no
C3 C5 H5A 108 no
C6 C5 H5A 108 no
C3 C5 H5B 108 no
C7 C6 H6 108 no
C8 C6 H6 108 no
C5 C6 H6 108 no
C6 C7 H7C 109 no
C6 C7 H7A 110 no
H7A C7 H7B 109 no
H7B C7 H7C 109 no
H7A C7 H7C 110 no
C6 C7 H7B 109 no
C6 C8 H8A 109 no
C6 C8 H8B 109 no
H8B C8 H8C 110 no
H8A C8 H8B 109 no
C6 C8 H8C 109 no
H8A C8 H8C 109 no
C11 C12 H12B 110 no
C11 C12 H12C 110 no
C11 C12 H12A 109 no
H12A C12 H12B 109 no
H12A C12 H12C 109 no
H12B C12 H12C 109 no
C11 C13 H13C 109 no
H13A C13 H13B 109 no
H13A C13 H13C 109 no
C11 C13 H13B 109 no
H13B C13 H13C 109 no
C11 C13 H13A 109 no
H14A C14 H14C 109 no
H14A C14 H14B 109 no
C11 C14 H14A 109 no
H14B C14 H14C 110 no
C11 C14 H14B 110 no
C11 C14 H14C 109 no
O21 C22 O22 125.3(6) no
O22 C22 C23 139.1(6) no
O21 C22 C23 95.6(5) no
N28 C23 C24 116.9(6) no
N28 C23 C22 118.4(5) no
C22 C23 C25 114.2(6) no
N28 C23 C25 111.0(5) no
C22 C23 C24 81.9(5) no
C24 C23 C25 111.6(5) no
O21 C24 C23 89.3(4) no
C23 C25 C26 118.8(5) no
C25 C26 C28 109.3(5) no
C25 C26 C27 114.1(5) no
C27 C26 C28 110.6(6) no
O29 C29 N28 124.3(6) no
O29 C29 O30 125.2(6) no
O30 C29 N28 110.5(5) no
O30 C31 C33 110.2(5) no
O30 C31 C34 101.3(5) no
C32 C31 C34 110.5(5) no
C33 C31 C34 110.5(6) no
C32 C31 C33 114.9(7) no
O30 C31 C32 108.6(6) no
O21 C24 H24A 114 no
O21 C24 H24B 114 no
C23 C24 H24A 114 no
C23 C24 H24B 114 no
H24A C24 H24B 111 no
C23 C25 H25A 108 no
C23 C25 H25B 108 no
C26 C25 H25A 108 no
C26 C25 H25B 108 no
H25A C25 H25B 107 no
C25 C26 H26 107 no
C27 C26 H26 108 no
C28 C26 H26 108 no
C26 C27 H27A 110 no
C26 C27 H27B 109 no
C26 C27 H27C 109 no
H27A C27 H27B 110 no
H27A C27 H27C 109 no
H27B C27 H27C 109 no
C26 C28 H28A 109 no
C26 C28 H28B 109 no
C26 C28 H28C 109 no
H28A C28 H28B 109 no
H28A C28 H28C 110 no
H28B C28 H28C 109 no
C31 C32 H32A 109 no
C31 C32 H32B 109 no
C31 C32 H32C 109 no
H32A C32 H32B 110 no
H32A C32 H32C 110 no
H32B C32 H32C 109 no
C31 C33 H33A 110 no
C31 C33 H33B 109 no
C31 C33 H33C 109 no
H33A C33 H33B 109 no
H33A C33 H33C 109 no
H33B C33 H33C 109 no
C31 C34 H34A 110 no
C31 C34 H34B 109 no
C31 C34 H34C 109 no
H34A C34 H34B 109 no
H34A C34 H34C 109 no
H34B C34 H34C 109 no

loop_
_geom_bond_atom_site_label_1
_geom_bond_atom_site_label_2
_geom_bond_distance
_geom_bond_publ_flag
O1 C2 1.333(11) no
O1 C4 1.461(9) no
O2 C2 1.189(12) no
O9 C9 1.228(8) no
O10 C9 1.319(7) no
O10 C11 1.465(8) no
O21 C22 1.350(8) no
O21 C24 1.460(7) no
O22 C22 1.182(8) no
O29 C29 1.206(8) no
O30 C31 1.470(8) no
O30 C29 1.345(7) no
N8 C3 1.443(7) no
N8 C9 1.336(9) no
N8 H8 0.8600 no
N28 C23 1.422(8) no
N28 C29 1.353(9) no
N28 H28 0.8600 no
C2 C3 1.499(10) no
C3 C5 1.531(10) no
C3 C4 1.560(8) no
C5 C6 1.530(9) no
C6 C8 1.524(11) no
C6 C7 1.504(10) no
C11 C14 1.497(9) no
C11 C13 1.508(12) no
C11 C12 1.525(10) no
C4 H4B 0.97 no
C4 H4A 0.97 no
C5 H5B 0.97 no
C5 H5A 0.97 no
C6 H6 0.98 no
C7 H7A 0.96 no
C7 H7C 0.96 no
C7 H7B 0.96 no
C8 H8B 0.96 no
C8 H8C 0.96 no
C8 H8A 0.96 no
C12 H12A 0.96 no
C12 H12B 0.96 no
C12 H12C 0.96 no
C13 H13B 0.96 no
C13 H13A 0.96 no
C13 H13C 0.96 no
C14 H14B 0.96 no
C14 H14C 0.96 no
C14 H14A 0.96 no
C22 C23 1.518(8) no
C23 C24 1.565(9) no
C23 C25 1.520(10) no
C25 C26 1.526(9) no
C26 C27 1.512(9) no
C26 C28 1.527(11) no
C31 C33 1.481(12) no
C31 C34 1.530(9) no
C31 C32 1.495(10) no
C24 H24A 0.97 no
C24 H24B 0.97 no
C25 H25A 0.97 no
C25 H25B 0.97 no
C26 H26 0.98 no
C27 H27A 0.96 no
C27 H27B 0.96 no
C27 H27C 0.96 no
C28 H28A 0.96 no
C28 H28B 0.96 no
C28 H28C 0.96 no
C32 H32A 0.96 no
C32 H32B 0.96 no
C32 H32C 0.96 no
C33 H33A 0.96 no
C33 H33B 0.96 no
C33 H33C 0.96 no
C34 H34A 0.96 no
C34 H34B 0.96 no
C34 H34C 0.96 no

loop_
_geom_hbond_atom_site_label_D
_geom_hbond_atom_site_label_H
_geom_hbond_atom_site_label_A
_geom_hbond_distance_DH
_geom_hbond_distance_HA
_geom_hbond_distance_DA
_geom_hbond_angle_DHA
_geom_hbond_publ_flag
N8 H8 O29 0.86 2.12 2.937(6) 158 y
N28 H28 O9 0.86 2.06 2.890(6) 162 y
C12 H12C O9 0.96 2.55 3.049(9) 112 y
C13 H13A O9 0.96 2.36 2.941(11) 118 y
C27 H27C O22 0.96 2.53 3.209(9) 127 y
C32 H32C O29 0.96 2.44 3.018(9) 119 y

loop_
_geom_torsion_atom_site_label_1
_geom_torsion_atom_site_label_2
_geom_torsion_atom_site_label_3
_geom_torsion_atom_site_label_4
_geom_torsion
_geom_torsion_publ_flag
C4 O1 C2 O2 -176.6(9) no
C4 O1 C2 C3 4.7(6) no
C2 O1 C4 C3 -4.5(6) no
C11 O10 C9 O9 -8.8(9) no
C11 O10 C9 N8 172.5(5) no
C9 O10 C11 C12 -62.4(7) no
C9 O10 C11 C13 61.2(8) no
C9 O10 C11 C14 -178.5(5) no
C22 O21 C24 C23 -8.8(5) no
C24 O21 C22 O22 -172.7(8) no
C24 O21 C22 C23 9.1(6) no
C31 O30 C29 O29 8.2(9) no
C31 O30 C29 N28 -170.7(5) no
C29 O30 C31 C32 61.1(7) no
C29 O30 C31 C33 -65.5(7) no
C29 O30 C31 C34 177.5(5) no
C9 N8 C3 C2 47.2(8) no
C3 N8 C9 O9 -177.5(5) no
C3 N8 C9 O10 1.3(8) no
C9 N8 C3 C4 -49.5(9) no
C9 N8 C3 C5 174.8(5) no
C29 N28 C23 C25 172.4(5) no
C23 N28 C29 O30 -0.8(8) no
C29 N28 C23 C24 -58.1(7) no
C23 N28 C29 O29 -179.6(6) no
C29 N28 C23 C22 37.4(9) no
O1 C2 C3 C4 -4.4(6) no
O1 C2 C3 C5 109.5(6) no
O2 C2 C3 C5 -69.0(12) no
O1 C2 C3 N8 -123.3(6) no
O2 C2 C3 C4 177.1(11) no
O2 C2 C3 N8 58.2(13) no
N8 C3 C5 C6 56.6(7) no
C4 C3 C5 C6 -81.1(7) no
C2 C3 C5 C6 -172.2(6) no
N8 C3 C4 O1 121.1(6) no
C2 C3 C4 O1 4.0(5) no
C5 C3 C4 O1 -105.3(6) no
C3 C5 C6 C8 177.1(6) no
C3 C5 C6 C7 53.4(8) no
O22 C22 C23 C24 173.7(11) no
O22 C22 C23 C25 -76.2(12) no
O21 C22 C23 N28 -124.8(6) no
O21 C22 C23 C24 -8.6(5) no
O21 C22 C23 C25 101.5(6) no
O22 C22 C23 N28 57.4(14) no
N28 C23 C24 O21 125.8(5) no
N28 C23 C25 C26 -51.2(7) no
C22 C23 C25 C26 85.9(7) no
C24 C23 C25 C26 176.6(5) no
C25 C23 C24 O21 -105.0(5) no
C22 C23 C24 O21 7.9(5) no
C23 C25 C26 C28 177.8(6) no
C23 C25 C26 C27 -57.9(8) no

loop_
_cod_related_entry_id
_cod_related_entry_database
_cod_related_entry_code
1 ChemSpider 24739382
